data_4031467
loop_
_publ_author_name
'Kaucic, V.'
'Bukovec, P.'

_publ_section_title
;
 Syntheses and crystal structures of tetramethylammonium
 diaquatetrafluoromanganate(III) and rubidium
 aquatetrafluoro-manganate(III)
;
_journal_name_full
;
Journal of the Chemical Society. Dalton Transactions, Inorganic Chemistry 
(1972-)
;
_journal_page_first 1512
_journal_page_last 1515
_journal_volume 1979
_journal_year 1979
_chemical_formula_sum 'F4 H2 Mn O Rb'
_chemical_name_systematic 'Rb Mn F4 (H2 O)'
_space_group_IT_number 15
_symmetry_space_group_name_Hall '-C 2yc'
_symmetry_space_group_name_H-M 'C 1 2/c 1'
_cell_angle_alpha 90
_cell_angle_beta 104.54
_cell_angle_gamma 90
_cell_formula_units_Z 8
_cell_length_a 13.932
_cell_length_b 6.471
_cell_length_c 10.635
_cell_volume 928.080
_citation_journal_id_ASTM JCDTBI
_cod_data_source_file Kaucic_JCDTBI_1979_851.cif
_cod_data_source_block H2F4Mn1O1Rb1
_cod_original_cell_volume 928.0801
_cod_original_formula_sum 'H2 F4 Mn1 O1 Rb1'
_cod_database_code 4031467

loop_
_symmetry_equiv_pos_as_xyz
x,y,z
-x,y,-z+1/2
-x,-y,-z
x,-y,z-1/2
x+1/2,y+1/2,z
-x+1/2,y+1/2,-z+1/2
-x+1/2,-y+1/2,-z
x+1/2,-y+1/2,z-1/2

loop_
_atom_site_label
_atom_site_type_symbol
_atom_site_fract_x
_atom_site_fract_y
_atom_site_fract_z
_atom_site_occupancy
_atom_site_U_iso_or_equiv
F1 F-1 0.10764 0.2528 0.4354 1 0.0
F3 F-1 0.06721 0.04281 0.18496 1 0.0
Mn2 Mn+3 0 0.24661 0.25 1 0.0
Mn1 Mn+3 0.25 0.25 0.5 1 0.0
O1 O-2 0.26498 0.33599 0.30934 1 0.0
Rb1 Rb+1 0.0796 0.74353 0.43814 1 0.0
F2 F-1 0.25085 -0.01929 0.45722 1 0.0
F4 F-1 0.06936 0.44697 0.18997 1 0.0
